data_7716030
loop_
_publ_author_name
'P&#xe9;rez-Ramos, Paula'
'Mateo, Mar&#xed;a A'
'Elorriaga, David'
'Garc&#xed;a-Viv&#xf3;, Daniel'
'Soengas, Raquel G.'
'Rodr&#xed;guez-Solla, Humberto'

_publ_section_title
;
 Coordination of azol(in)ium dithiocarboxylate ligands to Au(III):
 unexpected formation of a novel family of cyclometallated Au(III)
 complexes, DFT calculations and catalytic studies.
;
_journal_issue 22
_journal_name_full 'Dalton transactions (Cambridge, England : 2003)'
_journal_page_first 9433
_journal_page_last 9440
_journal_paper_doi 10.1039/d4dt01184h
_journal_volume 53
_journal_year 2024
_chemical_formula_moiety 'C46 H59 Au Cl N3 P S3, C4 H8 O, C4 H7 O, F6 P'
_chemical_formula_sum 'C54 H74 Au Cl F6 N3 O2 P2 S3'
_chemical_formula_weight 1301.69
_space_group_crystal_system monoclinic
_space_group_IT_number 14
_space_group_name_Hall '-P 2ybc'
_space_group_name_H-M_alt 'P 1 21/c 1'
_atom_sites_solution_hydrogens geom
_atom_sites_solution_primary dual
_audit_creation_date 2023-05-29
_audit_creation_method
;
Olex2 1.3
(compiled 2020.11.12 svn.r5f609507 for OlexSys, GUI svn.r6408)
;
_audit_update_record
;
2024-04-09 deposited with the CCDC.	2024-05-14 downloaded from the CCDC.
;
_cell_angle_alpha 90
_cell_angle_beta 97.6750(10)
_cell_angle_gamma 90
_cell_formula_units_Z 4
_cell_length_a 16.1777(2)
_cell_length_b 31.2292(3)
_cell_length_c 11.99430(10)
_cell_measurement_reflns_used 20591
_cell_measurement_temperature 297(2)
_cell_measurement_theta_max 69.5380
_cell_measurement_theta_min 3.9470
_cell_volume 6005.43(11)
_computing_cell_refinement 'CrysAlisPro 1.171.38.46 (Rigaku OD, 2015)'
_computing_data_collection 'CrysAlisPro 1.171.38.46 (Rigaku OD, 2015)'
_computing_data_reduction 'CrysAlisPro 1.171.38.46 (Rigaku OD, 2015)'
_computing_molecular_graphics 'Olex2 1.3 (Dolomanov et al., 2009)'
_computing_publication_material 'Olex2 1.3 (Dolomanov et al., 2009)'
_computing_structure_refinement 'SHELXL 2017/1 (Sheldrick, 2015)'
_computing_structure_solution 'SHELXT 2014/5 (Sheldrick, 2014)'
_diffrn_ambient_temperature 297(2)
_diffrn_detector 'CCD plate'
_diffrn_detector_area_resol_mean 8.2640
_diffrn_detector_type Onyx
_diffrn_measured_fraction_theta_full 0.999
_diffrn_measured_fraction_theta_max 0.988
_diffrn_measurement_details
;
List of Runs (angles in degrees, time in seconds):

  # Type    Start    End  Width  t~exp~   \w     \q     \k     \f   Frames
#--------------------------------------------------------------------------
  1  \w    -68.00 -30.00   1.00    4.00    --  -43.48  37.00  60.00   38
  2  \w   -112.00 -11.00   1.00    4.00    --  -43.48 -19.00   0.00  101
  3  \w   -117.00 -79.00   1.00    4.00    --  -43.48 -99.00 150.00   38
  4  \w     21.00 121.00   1.00   16.50    --   94.50 -30.00 -30.00  100
  5  \w     69.00 104.00   1.00   16.50    --   94.50 -94.00   0.00   35
  6  \w     57.00  84.00   1.00   16.50    --   94.50 -94.00 -30.00   27
  7  \w     52.00 117.00   1.00   16.50    --   94.50 -61.00 -30.00   65
  8  \w     86.00 121.00   1.00   16.50    --   94.50 -15.00  90.00   35
  9  \w     72.00 164.00   1.00   16.50    --   94.50  45.00 -90.00   92
 10  \w     23.00  66.00   1.00   16.50    --   94.50 -15.00  90.00   43
 11  \w     19.00  45.00   1.00   16.50    --   94.50 -94.00 -30.00   26
 12  \w     12.00  65.00   1.00   16.50    --   94.50 -94.00   0.00   53
 13  \w     21.00 122.00   1.00   16.50    --   94.50 -77.00-180.00  101
;
_diffrn_measurement_device 'four-circle diffractometer'
_diffrn_measurement_device_type 'Xcalibur, Onyx, Nova'
_diffrn_measurement_method '\w scans'
_diffrn_orient_matrix_type 'CrysAlisPro convention (1999,Acta A55,543-557)'
_diffrn_orient_matrix_UB_11 -0.0633979000
_diffrn_orient_matrix_UB_12 0.0111132000
_diffrn_orient_matrix_UB_13 0.0807014000
_diffrn_orient_matrix_UB_21 0.0705982000
_diffrn_orient_matrix_UB_22 0.0195154000
_diffrn_orient_matrix_UB_23 0.0834670000
_diffrn_orient_matrix_UB_31 -0.0154081000
_diffrn_orient_matrix_UB_32 0.0439230000
_diffrn_orient_matrix_UB_33 -0.0575466000
_diffrn_radiation_monochromator mirror
_diffrn_radiation_probe x-ray
_diffrn_radiation_type 'Cu K\a'
_diffrn_radiation_wavelength 1.54184
_diffrn_reflns_av_R_equivalents 0.0480
_diffrn_reflns_av_unetI/netI 0.0450
_diffrn_reflns_Laue_measured_fraction_full 0.999
_diffrn_reflns_Laue_measured_fraction_max 0.988
_diffrn_reflns_limit_h_max 19
_diffrn_reflns_limit_h_min -19
_diffrn_reflns_limit_k_max 37
_diffrn_reflns_limit_k_min -25
_diffrn_reflns_limit_l_max 14
_diffrn_reflns_limit_l_min -14
_diffrn_reflns_number 31746
_diffrn_reflns_point_group_measured_fraction_full 0.999
_diffrn_reflns_point_group_measured_fraction_max 0.988
_diffrn_reflns_theta_full 67.684
_diffrn_reflns_theta_max 69.599
_diffrn_reflns_theta_min 2.830
_diffrn_source 'micro-focus sealed X-ray tube'
_diffrn_source_type 'Nova (Cu) X-ray Source'
_exptl_absorpt_coefficient_mu 6.982
_exptl_absorpt_correction_T_max 1.00000
_exptl_absorpt_correction_T_min 0.20584
_exptl_absorpt_correction_type multi-scan
_exptl_absorpt_process_details
;
CrysAlisPro 1.171.38.46 (Rigaku Oxford Diffraction, 2015)
Empirical absorption correction using spherical harmonics,
 implemented in SCALE3 ABSPACK scaling algorithm.
;
_exptl_crystal_colour red
_exptl_crystal_colour_primary red
_exptl_crystal_density_diffrn 1.440
_exptl_crystal_description plate
_exptl_crystal_F_000 2652
_exptl_crystal_size_max 0.555
_exptl_crystal_size_mid 0.497
_exptl_crystal_size_min 0.295
_refine_diff_density_max 1.608
_refine_diff_density_min -2.396
_refine_diff_density_rms 0.156
_refine_ls_extinction_coef 0.00195(7)
_refine_ls_extinction_expression Fc^*^=kFc[1+0.001xFc^2^\l^3^/sin(2\q)]^-1/4^
_refine_ls_extinction_method 'SHELXL-2017/1 (Sheldrick 2017)'
_refine_ls_goodness_of_fit_ref 1.045
_refine_ls_hydrogen_treatment constr
_refine_ls_matrix_type full
_refine_ls_number_parameters 837
_refine_ls_number_reflns 11165
_refine_ls_number_restraints 655
_refine_ls_restrained_S_all 1.088
_refine_ls_R_factor_all 0.0539
_refine_ls_R_factor_gt 0.0504
_refine_ls_shift/su_max 0.002
_refine_ls_shift/su_mean 0.000
_refine_ls_structure_factor_coef Fsqd
_refine_ls_weighting_details 'w=1/[\s^2^(Fo^2^)+(0.1008P)^2^+0.0873P] where P=(Fo^2^+2Fc^2^)/3'
_refine_ls_weighting_scheme calc
_refine_ls_wR_factor_gt 0.1305
_refine_ls_wR_factor_ref 0.1362
_reflns_Friedel_coverage 0.000
_reflns_number_gt 10045
_reflns_number_total 11165
_reflns_threshold_expression 'I > 2\s(I)'
_cod_data_source_file d4dt01184h2.cif
_cod_data_source_block 23009_rs847_b
_cod_depositor_comments 'Adding full bibliography for 7716029--7716031.cif.'
_cod_database_code 7716030
_shelx_shelxl_version_number 2017/1
_chemical_oxdiff_formula C70H80Au1Cl1N3P3S3
_shelx_space_group_comment
;
The symmetry employed for this shelxl refinement is uniquely defined
by the following loop, which should always be used as a source of
symmetry information in preference to the above space-group names.
They are only intended as comments.
;
_reflns_odcompleteness_completeness 99.81
_reflns_odcompleteness_iscentric 1
_reflns_odcompleteness_theta 68.13
_olex2_refinement_description
;
1. Fixed Uiso
 At 1.2 times of:
  All C(H) groups, All C(H,H) groups
 At 1.5 times of:
  All C(H,H,H) groups
2. Restrained distances
 P2-F1 = P2-F2 = P2-F3 = P2-F4 = P2-F5 = P2-F6
 1.57 with sigma of 0.02
 P2-F1A = P2-F2A = P2-F3A = P2-F4A = P2-F5A = P2-F6A
 1.57 with sigma of 0.02
 C60A-C61A = C61A-C62A = C62A-C63A
 1.5 with sigma of 0.02
 C60A-O1A = C63A-O1A
 1.42 with sigma of 0.02
 C50A-C49A = C49A-C48A = C48A-C47A
 1.5 with sigma of 0.02
 C50A-O2A = C47A-O2A
 1.42 with sigma of 0.02
 C60-C61 = C61-C62 = C62-C63
 1.5 with sigma of 0.02
 C60-O1 = C63-O1
 1.42 with sigma of 0.02
 C47-C48 = C48-C49 = C49-C50
 1.5 with sigma of 0.02
 C47-O2 = C50-O2
 1.42 with sigma of 0.02
 F5A-F1A = F5A-F2A = F5A-F3A = F5A-F4A
 2.22 with sigma of 0.04
 F6A-F2A = F6A-F3A = F6A-F4A = F6A-F1A
 2.22 with sigma of 0.04
 F2A-F3A = F3A-F4A = F4A-F1A = F1A-F2A
 2.22 with sigma of 0.04
 F5-F1 = F5-F2 = F5-F3 = F5-F4
 2.22 with sigma of 0.04
 C61A-O1A = C62A-O1A
 2.34 with sigma of 0.04
 C60A-C62A = C61A-C63A
 2.36 with sigma of 0.04
 F6-F2 = F6-F3 = F6-F4 = F6-F1
 2.22 with sigma of 0.04
 C50A-C48A = C49A-C47A
 2.36 with sigma of 0.04
 C49A-O2A = C48A-O2A
 2.34 with sigma of 0.04
 C50A-C47A
 2.32 with sigma of 0.04
 F2-F3 = F3-F4 = F4-F1 = F1-F2
 2.22 with sigma of 0.04
 C60-C61 = C62-C63
 2.36 with sigma of 0.04
 C61-O1 = C62-O1
 2.34 with sigma of 0.04
 C60-C62 = C61-C63
 2.36 with sigma of 0.04
 C47-C49 = C48-C50
 2.36 with sigma of 0.04
 C48-O2 = C49-O2
 2.34 with sigma of 0.04
 C47-C50
 2.32 with sigma of 0.04
 N1-C13 \\sim N1-C13A \\sim C13-C14 \\sim C13A-C14A \\sim C13-C15 \\sim
C13A-C15A
 with sigma of 0.01
3. Uiso/Uaniso restraints and constraints
F6 \\sim F6A \\sim F1 \\sim F1A \\sim F5A \\sim F5 \\sim F2A \\sim F2 \\sim F3
\\sim F3A \\sim F4A \\sim F4 \\sim P2: within 2A with sigma of 0.01 and sigma
for terminal atoms of 0.02 within 2A
C13 \\sim C13A \\sim C14 \\sim C14A \\sim C15 \\sim C15A: within 2A with sigma
of 0.01 and sigma for terminal atoms of 0.02 within 2A
O1 \\sim O1A \\sim C60 \\sim C60A \\sim C61 \\sim C61A \\sim C62 \\sim C62A
\\sim C63 \\sim C63A: within 2A with sigma of 0.01 and sigma for terminal atoms
of 0.02 within 2A
O2 \\sim O2A \\sim C47 \\sim C47A \\sim C48 \\sim C48A \\sim C49 \\sim C49A
\\sim C50 \\sim C50A: within 2A with sigma of 0.01 and sigma for terminal atoms
of 0.02 within 2A
4. Others
 Sof(C13A)=Sof(H13A)=Sof(C14A)=Sof(H14D)=Sof(H14E)=Sof(H14F)=Sof(C15A)=
 Sof(H15D)=Sof(H15E)=Sof(H15F)=Sof(F3A)=Sof(F1A)=Sof(F6A)=Sof(F2A)=Sof(F5A)=
 Sof(F4A)=1-FVAR(1)
 Sof(C14)=Sof(H14A)=Sof(H14B)=Sof(H14C)=Sof(C15)=Sof(H15A)=Sof(H15B)=Sof(H15C)=
 Sof(C13)=Sof(H13)=Sof(F4)=Sof(F5)=Sof(F2)=Sof(F1)=Sof(F6)=Sof(F3)=FVAR(1)
 Sof(C47A)=Sof(H47C)=Sof(H47D)=Sof(C50A)=Sof(H50C)=Sof(H50D)=Sof(C49A)=
 Sof(H49C)=Sof(H49D)=Sof(O2A)=Sof(C48A)=Sof(H48C)=Sof(H48D)=Sof(C63A)=Sof(H63A)=
 Sof(C60A)=Sof(H60C)=Sof(H60D)=Sof(C61A)=Sof(H61C)=Sof(H61D)=Sof(C62A)=
 Sof(H62C)=Sof(H62D)=Sof(O1A)=1-FVAR(2)
 Sof(O2)=Sof(C49)=Sof(H49A)=Sof(H49B)=Sof(O1)=Sof(C61)=Sof(H61A)=Sof(H61B)=
 Sof(C60)=Sof(H60A)=Sof(H60B)=Sof(C63)=Sof(H63)=Sof(C62)=Sof(H62A)=Sof(H62B)=
 Sof(C48)=Sof(H48A)=Sof(H48B)=Sof(C47)=Sof(H47A)=Sof(H47B)=Sof(C50)=Sof(H50A)=
 Sof(H50B)=FVAR(2)
5.a Ternary CH refined with riding coordinates:
 C13A(H13A), C41(H41), C16(H16), C44(H44), C32(H32), C29(H29), C13(H13)
5.b Secondary CH2 refined with riding coordinates:
 C47A(H47C,H47D), C49(H49A,H49B), C50A(H50C,H50D), C49A(H49C,H49D), C61(H61A,
 H61B), C60(H60A,H60B), C62(H62A,H62B), C48A(H48C,H48D), C48(H48A,H48B),
 C47(H47A,H47B), C50(H50A,H50B), C60A(H60C,H60D), C61A(H61C,H61D), C62A(H62C,
 H62D)
5.c Aromatic/amide H refined with riding coordinates:
 C11(H11), C9(H9), C12(H12), C26(H26), C21(H21), C27(H27), C4(H4), C3(H3),
 C22(H22), C39(H39), C10(H10), C8(H8), C37(H37), C5(H5), C38(H38), C6(H6),
 C25(H25), C63(H63), C63A(H63A)
5.d Idealised Me refined as rotating group:
 C30(H30A,H30B,H30C), C17(H17A,H17B,H17C), C31(H31A,H31B,H31C), C46(H46A,H46B,
 H46C), C45(H45A,H45B,H45C), C43(H43A,H43B,H43C), C33(H33A,H33B,H33C), C18(H18A,
 H18B,H18C), C14(H14A,H14B,H14C), C15(H15A,H15B,H15C), C34(H34A,H34B,H34C),
 C42(H42A,H42B,H42C), C14A(H14D,H14E,H14F), C15A(H15D,H15E,H15F)
;
_olex2_submission_special_instructions 'No special instructions were received'
_oxdiff_exptl_absorpt_empirical_details
;
Empirical correction (ABSPACK) includes:
- Absorption correction using spherical harmonics
- Frame scaling
;
_oxdiff_exptl_absorpt_empirical_full_max 2.523
_oxdiff_exptl_absorpt_empirical_full_min 0.268

loop_
_space_group_symop_operation_xyz
'x, y, z'
'-x, y+1/2, -z+1/2'
'-x, -y, -z'
'x, -y-1/2, z-1/2'

loop_
_atom_site_label
_atom_site_type_symbol
_atom_site_fract_x
_atom_site_fract_y
_atom_site_fract_z
_atom_site_U_iso_or_equiv
_atom_site_adp_type
_atom_site_occupancy
_atom_site_site_symmetry_order
_atom_site_calc_flag
_atom_site_refinement_flags_posn
_atom_site_refinement_flags_adp
_atom_site_refinement_flags_occupancy
_atom_site_disorder_assembly
_atom_site_disorder_group
Au1 Au 0.32977(2) 0.33796(2) 0.04608(2) 0.04410(11) Uani 1 1 d . . . . .
Cl1 Cl 0.37775(8) 0.36978(4) -0.11042(9) 0.0656(3) Uani 1 1 d . . . . .
S3 S 0.40041(7) 0.41139(4) 0.22747(11) 0.0642(3) Uani 1 1 d . . . . .
S2 S 0.46668(7) 0.33091(3) 0.13704(10) 0.0531(2) Uani 1 1 d . . . . .
S1 S 0.19456(7) 0.35187(4) -0.03749(8) 0.0575(2) Uani 1 1 d . . . . .
P1 P 0.14614(6) 0.35387(4) 0.11106(9) 0.0522(2) Uani 1 1 d . . . . .
N2 N 0.5925(2) 0.35725(10) 0.3677(3) 0.0485(7) Uani 1 1 d . . . . .
N3 N 0.6028(2) 0.41829(10) 0.2850(3) 0.0507(7) Uani 1 1 d . . . . .
N1 N 0.0462(2) 0.34384(13) 0.0970(4) 0.0679(10) Uani 1 1 d D . . . .
C11 C 0.1962(5) 0.4426(2) 0.3552(6) 0.0972(19) Uani 1 1 d . . . . .
H11 H 0.199748 0.443149 0.433211 0.117 Uiso 1 1 calc R U . . .
C13A C -0.0145(19) 0.3808(9) 0.069(2) 0.089(4) Uani 0.356(6) 1 d D U P A 2
H13A H -0.067791 0.366984 0.041487 0.106 Uiso 0.356(6) 1 calc R U P A 2
C30 C 0.7480(4) 0.3957(3) 0.0886(6) 0.0979(19) Uani 1 1 d . . . . .
H30A H 0.766492 0.368268 0.065934 0.147 Uiso 1 1 calc R U . . .
H30B H 0.766991 0.400101 0.167082 0.147 Uiso 1 1 calc R U . . .
H30C H 0.770196 0.417765 0.045391 0.147 Uiso 1 1 calc R U . . .
C19 C 0.4736(2) 0.37617(11) 0.2171(3) 0.0439(7) Uani 1 1 d . . . . .
C9 C 0.2102(5) 0.4776(2) 0.1842(7) 0.097(2) Uani 1 1 d . . . . .
H9 H 0.222805 0.502165 0.146102 0.117 Uiso 1 1 calc R U . . .
C17 C -0.0128(5) 0.2990(3) -0.0673(6) 0.106(2) Uani 1 1 d . . . . .
H17A H -0.069241 0.309147 -0.080052 0.159 Uiso 1 1 calc R U . . .
H17B H -0.010731 0.270001 -0.093545 0.159 Uiso 1 1 calc R U . . .
H17C H 0.021704 0.316749 -0.107404 0.159 Uiso 1 1 calc R U . . .
C1 C 0.2816(2) 0.30326(12) 0.1670(3) 0.0487(8) Uani 1 1 d . . . . .
C35 C 0.5683(3) 0.31357(12) 0.3880(3) 0.0489(8) Uani 1 1 d . . . . .
C12 C 0.1754(4) 0.4049(2) 0.2975(5) 0.0794(14) Uani 1 1 d . . . . .
H12 H 0.164590 0.380203 0.336552 0.095 Uiso 1 1 calc R U . . .
C31 C 0.6212(4) 0.3831(2) -0.0505(5) 0.0849(15) Uani 1 1 d . . . . .
H31A H 0.638008 0.403450 -0.103174 0.127 Uiso 1 1 calc R U . . .
H31B H 0.561394 0.381437 -0.059442 0.127 Uiso 1 1 calc R U . . .
H31C H 0.643830 0.355508 -0.064159 0.127 Uiso 1 1 calc R U . . .
C46 C 0.3676(5) 0.3410(2) 0.4901(8) 0.094(2) Uani 1 1 d . . . . .
H46A H 0.348881 0.316206 0.526992 0.141 Uiso 1 1 calc R U . . .
H46B H 0.348941 0.339184 0.410799 0.141 Uiso 1 1 calc R U . . .
H46C H 0.345204 0.366310 0.519989 0.141 Uiso 1 1 calc R U . . .
C26 C 0.5997(4) 0.51551(18) 0.0467(5) 0.0838(16) Uani 1 1 d . . . . .
H26 H 0.602070 0.537517 -0.004977 0.101 Uiso 1 1 calc R U . . .
C41 C 0.6863(3) 0.28871(17) 0.2810(4) 0.0670(11) Uani 1 1 d . . . . .
H41 H 0.689047 0.319452 0.265480 0.080 Uiso 1 1 calc R U . . .
C20 C 0.5554(2) 0.38285(12) 0.2858(3) 0.0450(7) Uani 1 1 d . . . . .
C45 C 0.4960(6) 0.3425(2) 0.6344(5) 0.093(2) Uani 1 1 d . . . . .
H45A H 0.468374 0.364200 0.672517 0.139 Uiso 1 1 calc R U . . .
H45B H 0.554857 0.348149 0.643683 0.139 Uiso 1 1 calc R U . . .
H45C H 0.486127 0.314984 0.665741 0.139 Uiso 1 1 calc R U . . .
C21 C 0.6695(3) 0.41482(15) 0.3693(4) 0.0630(11) Uani 1 1 d . . . . .
H21 H 0.711535 0.434999 0.386944 0.076 Uiso 1 1 calc R U . . .
C43 C 0.6804(4) 0.2650(2) 0.1687(5) 0.0934(18) Uani 1 1 d . . . . .
H43A H 0.687366 0.234846 0.182263 0.140 Uiso 1 1 calc R U . . .
H43B H 0.723268 0.275108 0.127163 0.140 Uiso 1 1 calc R U . . .
H43C H 0.626728 0.270181 0.126074 0.140 Uiso 1 1 calc R U . . .
C40 C 0.5026(3) 0.30683(13) 0.4509(3) 0.0522(9) Uani 1 1 d . . . . .
C27 C 0.6235(4) 0.47497(18) 0.0201(4) 0.0742(13) Uani 1 1 d . . . . .
H27 H 0.640608 0.469815 -0.049708 0.089 Uiso 1 1 calc R U . . .
C23 C 0.5953(3) 0.45168(13) 0.1997(3) 0.0548(9) Uani 1 1 d . . . . .
C4 C 0.2122(4) 0.25589(18) 0.3283(4) 0.0765(14) Uani 1 1 d . . . . .
H4 H 0.189771 0.240362 0.383196 0.092 Uiso 1 1 calc R U . . .
C3 C 0.1689(3) 0.29029(18) 0.2757(4) 0.0699(12) Uani 1 1 d . . . . .
H3 H 0.117450 0.298225 0.295768 0.084 Uiso 1 1 calc R U . . .
C16 C 0.0187(3) 0.30061(19) 0.0572(5) 0.0820(15) Uani 1 1 d . . . . .
H16 H 0.067903 0.282035 0.069541 0.098 Uiso 1 1 calc R U . . .
C22 C 0.6631(3) 0.37764(15) 0.4204(4) 0.0617(11) Uani 1 1 d . . . . .
H22 H 0.699363 0.367125 0.480857 0.074 Uiso 1 1 calc R U . . .
C33 C 0.6073(5) 0.5302(2) 0.4122(6) 0.105(2) Uani 1 1 d . . . . .
H33A H 0.657948 0.514017 0.427521 0.157 Uiso 1 1 calc R U . . .
H33B H 0.587673 0.537619 0.481814 0.157 Uiso 1 1 calc R U . . .
H33C H 0.617770 0.555920 0.372371 0.157 Uiso 1 1 calc R U . . .
C39 C 0.4778(3) 0.26442(14) 0.4604(4) 0.0632(11) Uani 1 1 d . . . . .
H39 H 0.434047 0.258162 0.500772 0.076 Uiso 1 1 calc R U . . .
C10 C 0.2115(5) 0.4785(3) 0.2991(8) 0.110(2) Uani 1 1 d . . . . .
H10 H 0.222875 0.504037 0.338149 0.131 Uiso 1 1 calc R U . . .
C8 C 0.1900(4) 0.43987(16) 0.1251(5) 0.0770(13) Uani 1 1 d . . . . .
H8 H 0.189506 0.439048 0.047498 0.092 Uiso 1 1 calc R U . . .
C2 C 0.2027(3) 0.31274(14) 0.1931(3) 0.0546(9) Uani 1 1 d . . . . .
C37 C 0.5833(3) 0.23933(14) 0.3550(4) 0.0606(10) Uani 1 1 d . . . . .
H37 H 0.610188 0.216487 0.325418 0.073 Uiso 1 1 calc R U . . .
C18 C -0.0448(5) 0.2826(3) 0.1299(9) 0.123(3) Uani 1 1 d . . . . .
H18A H -0.025064 0.287513 0.207906 0.185 Uiso 1 1 calc R U . . .
H18B H -0.051439 0.252411 0.116625 0.185 Uiso 1 1 calc R U . . .
H18C H -0.097515 0.296680 0.110391 0.185 Uiso 1 1 calc R U . . .
C5 C 0.2885(3) 0.24499(16) 0.2984(5) 0.0736(13) Uani 1 1 d . . . . .
H5 H 0.316292 0.221119 0.331141 0.088 Uiso 1 1 calc R U . . .
C38 C 0.5165(3) 0.23170(14) 0.4114(4) 0.0651(11) Uani 1 1 d . . . . .
H38 H 0.497096 0.203839 0.416609 0.078 Uiso 1 1 calc R U . . .
C36 C 0.6115(3) 0.28108(13) 0.3414(3) 0.0539(9) Uani 1 1 d . . . . .
C14 C -0.0157(9) 0.4129(5) 0.0121(14) 0.102(4) Uani 0.644(6) 1 d D U P A 1
H14A H -0.067690 0.427976 -0.002063 0.152 Uiso 0.644(6) 1 calc R U P A 1
H14B H -0.001387 0.401585 -0.057251 0.152 Uiso 0.644(6) 1 calc R U P A 1
H14C H 0.027259 0.432112 0.044341 0.152 Uiso 0.644(6) 1 calc R U P A 1
C7 C 0.1708(3) 0.40397(15) 0.1819(4) 0.0621(10) Uani 1 1 d . . . . .
C15 C -0.0337(10) 0.3908(6) 0.2122(13) 0.114(4) Uani 0.644(6) 1 d D U P A 1
H15A H 0.013969 0.407496 0.242196 0.170 Uiso 0.644(6) 1 calc R U P A 1
H15B H -0.038124 0.366229 0.259072 0.170 Uiso 0.644(6) 1 calc R U P A 1
H15C H -0.083206 0.407938 0.210230 0.170 Uiso 0.644(6) 1 calc R U P A 1
C44 C 0.4621(4) 0.34284(14) 0.5097(4) 0.0615(11) Uani 1 1 d . . . . .
H44 H 0.479042 0.369939 0.478297 0.074 Uiso 1 1 calc R U . . .
C6 C 0.3250(3) 0.26883(15) 0.2204(4) 0.0636(10) Uani 1 1 d . . . . .
H6 H 0.377948 0.261885 0.203887 0.076 Uiso 1 1 calc R U . . .
C28 C 0.6224(3) 0.44148(14) 0.0967(4) 0.0597(10) Uani 1 1 d . . . . .
C32 C 0.5411(4) 0.50339(16) 0.3403(4) 0.0738(14) Uani 1 1 d . . . . .
H32 H 0.534885 0.476523 0.380551 0.089 Uiso 1 1 calc R U . . .
C24 C 0.5697(3) 0.49215(14) 0.2283(4) 0.0646(11) Uani 1 1 d . . . . .
C29 C 0.6533(3) 0.39743(17) 0.0688(4) 0.0670(11) Uani 1 1 d . . . . .
H29 H 0.632589 0.376969 0.120498 0.080 Uiso 1 1 calc R U . . .
C34 C 0.4562(5) 0.5260(2) 0.3255(6) 0.0955(18) Uani 1 1 d . . . . .
H34A H 0.440086 0.532030 0.398111 0.143 Uiso 1 1 calc R U . . .
H34B H 0.415199 0.507751 0.284174 0.143 Uiso 1 1 calc R U . . .
H34C H 0.460074 0.552267 0.285123 0.143 Uiso 1 1 calc R U . . .
C25 C 0.5725(4) 0.52428(17) 0.1473(5) 0.0780(14) Uani 1 1 d . . . . .
H25 H 0.555602 0.551924 0.162290 0.094 Uiso 1 1 calc R U . . .
C42 C 0.7667(4) 0.2762(3) 0.3568(7) 0.112(2) Uani 1 1 d . . . . .
H42A H 0.768444 0.245671 0.366468 0.167 Uiso 1 1 calc R U . . .
H42B H 0.767838 0.289763 0.428830 0.167 Uiso 1 1 calc R U . . .
H42C H 0.814097 0.285299 0.322602 0.167 Uiso 1 1 calc R U . . .
O2 O 0.0643(16) 0.3049(7) 0.498(2) 0.181(5) Uani 0.464(10) 1 d D U P B 1
C47A C 0.1470(16) 0.3130(10) 0.552(2) 0.181(5) Uani 0.536(10) 1 d D U P B 2
H47C H 0.196485 0.315303 0.515313 0.217 Uiso 0.536(10) 1 calc R U P B 2
H47D H 0.143334 0.284075 0.580844 0.217 Uiso 0.536(10) 1 calc R U P B 2
C49 C 0.0389(17) 0.3762(7) 0.543(3) 0.182(5) Uani 0.464(10) 1 d D U P B 1
H49A H 0.043910 0.395890 0.481848 0.219 Uiso 0.464(10) 1 calc R U P B 1
H49B H 0.006408 0.389798 0.595629 0.219 Uiso 0.464(10) 1 calc R U P B 1
C50A C 0.0141(14) 0.3422(11) 0.537(2) 0.184(5) Uani 0.536(10) 1 d D U P B 2
H50C H -0.023602 0.320685 0.559697 0.221 Uiso 0.536(10) 1 calc R U P B 2
H50D H -0.018292 0.363908 0.492771 0.221 Uiso 0.536(10) 1 calc R U P B 2
C49A C 0.0639(15) 0.3612(10) 0.635(2) 0.183(5) Uani 0.536(10) 1 d D U P B 2
H49C H 0.039357 0.354306 0.702164 0.220 Uiso 0.536(10) 1 calc R U P B 2
H49D H 0.064364 0.392083 0.626917 0.220 Uiso 0.536(10) 1 calc R U P B 2
O1 O 0.1752(10) 0.5216(6) 0.6871(15) 0.143(3) Uani 0.464(10) 1 d D U P B 1
C61 C 0.0958(14) 0.4730(10) 0.794(2) 0.153(4) Uani 0.464(10) 1 d D U P B 1
H61A H 0.093096 0.442122 0.800277 0.184 Uiso 0.464(10) 1 calc R U P B 1
H61B H 0.081135 0.486127 0.861699 0.184 Uiso 0.464(10) 1 calc R U P B 1
C60 C 0.1869(14) 0.4887(9) 0.767(2) 0.144(4) Uani 0.464(10) 1 d D U P B 1
H60A H 0.219623 0.499024 0.835608 0.173 Uiso 0.464(10) 1 calc R U P B 1
H60B H 0.216419 0.464957 0.738470 0.173 Uiso 0.464(10) 1 calc R U P B 1
C63 C 0.1051(14) 0.5082(9) 0.6124(19) 0.144(3) Uani 0.464(10) 1 d D U P B 1
H63 H 0.096079 0.510421 0.534408 0.173 Uiso 0.464(10) 1 calc R U P B 1
C62 C 0.0441(13) 0.4882(10) 0.696(2) 0.149(4) Uani 0.464(10) 1 d D U P B 1
H62A H 0.005918 0.509893 0.716329 0.179 Uiso 0.464(10) 1 calc R U P B 1
H62B H 0.011647 0.464809 0.659047 0.179 Uiso 0.464(10) 1 calc R U P B 1
C14A C 0.0048(16) 0.4084(9) -0.029(2) 0.092(5) Uani 0.356(6) 1 d D U P A 2
H14D H 0.048887 0.428050 -0.003612 0.137 Uiso 0.356(6) 1 calc R U P A 2
H14E H -0.044148 0.424118 -0.059268 0.137 Uiso 0.356(6) 1 calc R U P A 2
H14F H 0.021910 0.390374 -0.086956 0.137 Uiso 0.356(6) 1 calc R U P A 2
C15A C -0.0330(17) 0.4081(9) 0.168(2) 0.101(5) Uani 0.356(6) 1 d D U P A 2
H15D H -0.034639 0.390118 0.232538 0.151 Uiso 0.356(6) 1 calc R U P A 2
H15E H -0.085882 0.422028 0.149225 0.151 Uiso 0.356(6) 1 calc R U P A 2
H15F H 0.009963 0.429222 0.184339 0.151 Uiso 0.356(6) 1 calc R U P A 2
C13 C -0.0240(10) 0.3763(5) 0.0936(12) 0.089(4) Uani 0.644(6) 1 d D U P A 1
H13 H -0.075408 0.361050 0.064935 0.107 Uiso 0.644(6) 1 calc R U P A 1
O2A O 0.0731(14) 0.3236(8) 0.4758(17) 0.185(5) Uani 0.536(10) 1 d D U P B 2
C48A C 0.1494(15) 0.3449(10) 0.646(2) 0.182(5) Uani 0.536(10) 1 d D U P B 2
H48C H 0.164822 0.331316 0.718401 0.218 Uiso 0.536(10) 1 calc R U P B 2
H48D H 0.188657 0.367712 0.636960 0.218 Uiso 0.536(10) 1 calc R U P B 2
C48 C 0.1228(18) 0.3637(8) 0.601(3) 0.185(5) Uani 0.464(10) 1 d D U P B 1
H48A H 0.128884 0.371403 0.679636 0.222 Uiso 0.464(10) 1 calc R U P B 1
H48B H 0.166465 0.377668 0.565939 0.222 Uiso 0.464(10) 1 calc R U P B 1
C47 C 0.1268(19) 0.3161(9) 0.587(3) 0.184(5) Uani 0.464(10) 1 d D U P B 1
H47A H 0.181350 0.307699 0.569294 0.221 Uiso 0.464(10) 1 calc R U P B 1
H47B H 0.116904 0.301850 0.655623 0.221 Uiso 0.464(10) 1 calc R U P B 1
C50 C -0.0014(16) 0.3351(9) 0.499(3) 0.183(5) Uani 0.464(10) 1 d D U P B 1
H50A H -0.040712 0.325272 0.548199 0.219 Uiso 0.464(10) 1 calc R U P B 1
H50B H -0.031021 0.339222 0.424339 0.219 Uiso 0.464(10) 1 calc R U P B 1
C63A C 0.1198(12) 0.5242(7) 0.5995(19) 0.144(4) Uani 0.536(10) 1 d D U P B 2
H63A H 0.105792 0.549314 0.559837 0.173 Uiso 0.536(10) 1 calc R U P B 2
C60A C 0.2024(12) 0.4779(8) 0.7232(18) 0.145(4) Uani 0.536(10) 1 d D U P B 2
H60C H 0.245294 0.487639 0.781909 0.174 Uiso 0.536(10) 1 calc R U P B 2
H60D H 0.214873 0.448693 0.703289 0.174 Uiso 0.536(10) 1 calc R U P B 2
C61A C 0.1198(12) 0.4803(9) 0.7610(18) 0.148(3) Uani 0.536(10) 1 d D U P B 2
H61C H 0.118281 0.501759 0.819111 0.177 Uiso 0.536(10) 1 calc R U P B 2
H61D H 0.102942 0.452833 0.788513 0.177 Uiso 0.536(10) 1 calc R U P B 2
C62A C 0.0649(12) 0.4933(8) 0.6504(18) 0.145(3) Uani 0.536(10) 1 d D U P B 2
H62C H 0.051580 0.468680 0.601834 0.174 Uiso 0.536(10) 1 calc R U P B 2
H62D H 0.013563 0.506809 0.665271 0.174 Uiso 0.536(10) 1 calc R U P B 2
O1A O 0.1980(8) 0.5049(5) 0.6281(13) 0.140(3) Uani 0.536(10) 1 d D U P B 2
P2 P 0.80492(13) 0.38132(8) 0.71387(14) 0.1085(6) Uani 1 1 d D U . . .
F4 F 0.7982(7) 0.3489(3) 0.8193(7) 0.139(3) Uani 0.644(6) 1 d D U P A 1
F3A F 0.8794(10) 0.4160(6) 0.7331(14) 0.155(4) Uani 0.356(6) 1 d D U P A 2
F1A F 0.7378(11) 0.3469(5) 0.6714(15) 0.137(4) Uani 0.356(6) 1 d D U P A 2
F6A F 0.7378(10) 0.4139(6) 0.6937(17) 0.157(4) Uani 0.356(6) 1 d D U P A 2
F2A F 0.8248(9) 0.3837(7) 0.5844(10) 0.140(4) Uani 0.356(6) 1 d D U P A 2
F5A F 0.8762(13) 0.3443(6) 0.7176(17) 0.161(5) Uani 0.356(6) 1 d D U P A 2
F5 F 0.8994(5) 0.3780(5) 0.7442(9) 0.169(3) Uani 0.644(6) 1 d D U P A 1
F2 F 0.7948(8) 0.4137(3) 0.6129(7) 0.152(3) Uani 0.644(6) 1 d D U P A 1
F1 F 0.8046(8) 0.3447(3) 0.6271(9) 0.154(3) Uani 0.644(6) 1 d D U P A 1
F6 F 0.7057(5) 0.3746(4) 0.6944(8) 0.148(3) Uani 0.644(6) 1 d D U P A 1
F3 F 0.7904(7) 0.4175(3) 0.8001(6) 0.143(3) Uani 0.644(6) 1 d D U P A 1
F4A F 0.8115(13) 0.3739(8) 0.8373(11) 0.158(5) Uani 0.356(6) 1 d D U P A 2

loop_
_atom_site_aniso_label
_atom_site_aniso_U_11
_atom_site_aniso_U_22
_atom_site_aniso_U_33
_atom_site_aniso_U_23
_atom_site_aniso_U_13
_atom_site_aniso_U_12
Au1 0.04969(14) 0.04045(15) 0.04138(14) -0.00344(5) 0.00320(8) 0.00001(5)
Cl1 0.0788(6) 0.0597(6) 0.0608(6) 0.0078(4) 0.0190(5) -0.0067(5)
S3 0.0607(6) 0.0518(6) 0.0767(7) -0.0125(5) -0.0031(5) 0.0083(4)
S2 0.0507(5) 0.0520(5) 0.0547(6) -0.0116(4) 0.0007(4) 0.0019(4)
S1 0.0575(5) 0.0673(6) 0.0453(5) 0.0018(4) -0.0015(4) 0.0063(5)
P1 0.0485(5) 0.0545(6) 0.0529(5) -0.0005(4) 0.0034(4) 0.0047(4)
N2 0.0585(18) 0.0436(17) 0.0414(15) 0.0053(12) -0.0001(13) -0.0041(13)
N3 0.0600(18) 0.0435(17) 0.0463(16) 0.0049(13) -0.0017(14) -0.0112(14)
N1 0.050(2) 0.072(2) 0.081(3) -0.0052(19) 0.0067(19) 0.0086(16)
C11 0.113(5) 0.095(5) 0.083(4) -0.031(3) 0.010(3) -0.001(4)
C13A 0.048(6) 0.096(7) 0.119(10) -0.020(7) -0.001(7) 0.013(6)
C30 0.062(3) 0.127(5) 0.105(4) -0.002(4) 0.012(3) 0.004(3)
C19 0.0506(18) 0.0408(18) 0.0399(16) 0.0043(13) 0.0052(14) -0.0043(14)
C9 0.101(5) 0.058(3) 0.131(6) -0.005(3) 0.009(4) -0.002(3)
C17 0.102(5) 0.100(5) 0.108(5) -0.015(4) -0.018(4) -0.008(4)
C1 0.056(2) 0.047(2) 0.0420(17) 0.0039(15) 0.0038(15) -0.0007(15)
C35 0.062(2) 0.0432(19) 0.0395(17) 0.0084(14) -0.0005(15) -0.0010(16)
C12 0.083(3) 0.083(4) 0.072(3) -0.013(3) 0.008(3) 0.003(3)
C31 0.084(3) 0.091(4) 0.080(3) -0.013(3) 0.016(3) -0.015(3)
C46 0.082(4) 0.086(4) 0.117(6) -0.013(3) 0.023(4) 0.013(3)
C26 0.110(4) 0.064(3) 0.074(3) 0.028(2) 0.001(3) -0.020(3)
C41 0.072(3) 0.065(3) 0.065(3) 0.005(2) 0.014(2) 0.003(2)
C20 0.0515(18) 0.0435(19) 0.0390(16) 0.0043(14) 0.0019(14) -0.0017(14)
C45 0.126(6) 0.092(4) 0.059(3) -0.011(2) 0.011(3) 0.012(3)
C21 0.067(2) 0.059(2) 0.057(2) 0.0058(19) -0.015(2) -0.0133(19)
C43 0.097(4) 0.115(5) 0.073(3) -0.009(3) 0.028(3) 0.010(4)
C40 0.064(2) 0.048(2) 0.0439(18) 0.0087(15) 0.0061(16) 0.0030(17)
C27 0.091(3) 0.075(3) 0.057(2) 0.014(2) 0.011(2) -0.018(3)
C23 0.062(2) 0.050(2) 0.049(2) 0.0108(16) -0.0037(17) -0.0134(17)
C4 0.087(3) 0.075(3) 0.069(3) 0.027(2) 0.015(2) -0.006(3)
C3 0.070(3) 0.076(3) 0.065(3) 0.014(2) 0.016(2) -0.006(2)
C16 0.065(3) 0.075(3) 0.102(4) 0.002(3) -0.004(3) -0.008(2)
C22 0.069(3) 0.061(3) 0.049(2) 0.0062(19) -0.0146(18) -0.0071(19)
C33 0.143(6) 0.089(4) 0.077(4) -0.019(3) -0.007(4) -0.017(4)
C39 0.082(3) 0.055(2) 0.054(2) 0.0157(18) 0.012(2) -0.006(2)
C10 0.108(5) 0.091(5) 0.129(6) -0.049(5) 0.013(4) -0.002(4)
C8 0.083(3) 0.060(3) 0.088(3) -0.004(2) 0.011(3) 0.010(2)
C2 0.055(2) 0.056(2) 0.052(2) 0.0021(17) 0.0033(17) 0.0025(17)
C37 0.082(3) 0.045(2) 0.054(2) 0.0066(17) 0.007(2) 0.0027(19)
C18 0.082(4) 0.138(7) 0.151(7) 0.012(6) 0.022(4) -0.032(4)
C5 0.082(3) 0.058(3) 0.079(3) 0.025(2) 0.004(2) 0.000(2)
C38 0.090(3) 0.042(2) 0.062(2) 0.0122(18) 0.006(2) -0.006(2)
C36 0.065(2) 0.050(2) 0.0441(18) 0.0064(16) -0.0010(17) 0.0047(17)
C14 0.074(7) 0.085(6) 0.140(10) 0.002(7) -0.008(6) 0.020(5)
C7 0.054(2) 0.059(2) 0.072(3) -0.004(2) 0.0061(19) 0.0063(18)
C15 0.077(5) 0.138(10) 0.127(10) -0.022(7) 0.017(7) 0.034(7)
C44 0.079(3) 0.052(2) 0.056(2) 0.0057(17) 0.019(2) 0.0002(19)
C6 0.068(3) 0.054(2) 0.067(3) 0.0065(19) 0.002(2) 0.0080(19)
C28 0.059(2) 0.059(2) 0.058(2) 0.0093(18) -0.0013(18) -0.0160(18)
C32 0.111(4) 0.048(2) 0.059(2) 0.0000(19) -0.001(3) -0.005(2)
C24 0.085(3) 0.045(2) 0.059(2) 0.0056(18) -0.004(2) -0.012(2)
C29 0.062(2) 0.073(3) 0.069(3) 0.005(2) 0.016(2) -0.007(2)
C34 0.127(5) 0.070(3) 0.092(4) -0.001(3) 0.019(4) 0.014(3)
C25 0.105(4) 0.052(3) 0.074(3) 0.014(2) 0.004(3) -0.011(2)
C42 0.068(3) 0.158(7) 0.106(5) 0.001(5) 0.002(3) 0.004(4)
O2 0.174(8) 0.215(11) 0.157(8) -0.053(8) 0.033(6) 0.021(7)
C47A 0.177(8) 0.217(10) 0.151(8) -0.055(8) 0.029(6) 0.022(8)
C49 0.177(8) 0.215(11) 0.156(8) -0.056(8) 0.028(7) 0.025(8)
C50A 0.178(8) 0.219(10) 0.157(8) -0.056(8) 0.031(6) 0.024(7)
C49A 0.181(8) 0.219(10) 0.153(8) -0.060(8) 0.034(7) 0.027(8)
O1 0.126(6) 0.156(7) 0.147(7) 0.013(5) 0.017(6) -0.026(5)
C61 0.140(8) 0.163(8) 0.158(9) 0.007(7) 0.025(7) -0.024(7)
C60 0.128(7) 0.156(7) 0.148(8) 0.011(6) 0.017(7) -0.022(6)
C63 0.130(6) 0.156(7) 0.149(8) 0.010(6) 0.020(6) -0.024(6)
C62 0.133(7) 0.159(8) 0.157(9) 0.004(7) 0.021(7) -0.024(6)
C14A 0.063(9) 0.076(8) 0.130(13) -0.002(9) -0.013(9) 0.019(7)
C15A 0.071(7) 0.102(10) 0.127(12) -0.009(9) 0.006(9) 0.022(8)
C13 0.049(5) 0.099(6) 0.114(8) -0.017(5) -0.003(5) 0.014(4)
O2A 0.177(8) 0.224(10) 0.157(7) -0.053(7) 0.031(6) 0.025(7)
C48A 0.180(9) 0.216(11) 0.150(9) -0.056(8) 0.027(7) 0.026(8)
C48 0.179(8) 0.219(10) 0.158(8) -0.057(8) 0.027(7) 0.023(8)
C47 0.179(8) 0.217(10) 0.156(8) -0.055(8) 0.026(6) 0.023(8)
C50 0.178(8) 0.217(11) 0.156(8) -0.054(8) 0.033(7) 0.025(8)
C63A 0.125(7) 0.158(8) 0.148(8) 0.007(6) 0.016(6) -0.020(6)
C60A 0.126(7) 0.157(7) 0.150(8) 0.012(6) 0.017(7) -0.022(6)
C61A 0.134(6) 0.159(7) 0.151(8) 0.011(6) 0.027(6) -0.027(6)
C62A 0.126(7) 0.160(7) 0.151(8) 0.007(6) 0.023(6) -0.027(6)
O1A 0.120(6) 0.153(7) 0.147(7) 0.012(5) 0.018(6) -0.018(5)
P2 0.1062(12) 0.1419(16) 0.0702(9) -0.0146(9) -0.0153(9) 0.0089(11)
F4 0.176(7) 0.134(6) 0.104(5) 0.009(5) 0.003(5) 0.035(6)
F3A 0.142(8) 0.165(9) 0.145(8) -0.017(8) -0.028(7) -0.035(8)
F1A 0.142(9) 0.142(8) 0.122(8) 0.016(7) -0.004(8) 0.007(8)
F6A 0.144(8) 0.150(8) 0.176(9) -0.014(8) 0.012(8) 0.032(8)
F2A 0.140(8) 0.185(11) 0.087(7) 0.000(8) -0.011(6) -0.018(9)
F5A 0.157(9) 0.177(9) 0.142(9) 0.007(8) -0.005(8) 0.057(8)
F5 0.131(6) 0.217(9) 0.143(6) 0.003(7) -0.037(5) -0.008(6)
F2 0.203(7) 0.151(6) 0.098(5) 0.005(5) 0.010(5) -0.052(6)
F1 0.173(7) 0.161(7) 0.123(6) -0.045(5) 0.002(5) 0.043(6)
F6 0.126(6) 0.193(8) 0.122(5) -0.004(6) 0.001(5) -0.007(6)
F3 0.205(7) 0.125(5) 0.100(4) -0.029(4) 0.025(5) -0.015(5)
F4A 0.168(9) 0.189(10) 0.110(7) -0.023(8) -0.011(7) 0.004(9)

loop_
_atom_type_symbol
_atom_type_description
_atom_type_scat_dispersion_real
_atom_type_scat_dispersion_imag
_atom_type_scat_source
C C 0.0181 0.0091 'International Tables Vol C Tables 4.2.6.8 and 6.1.1.4'
H H 0.0000 0.0000 'International Tables Vol C Tables 4.2.6.8 and 6.1.1.4'
Au Au -4.4197 7.2980 'International Tables Vol C Tables 4.2.6.8 and 6.1.1.4'
Cl Cl 0.3639 0.7018 'International Tables Vol C Tables 4.2.6.8 and 6.1.1.4'
F F 0.0727 0.0534 'International Tables Vol C Tables 4.2.6.8 and 6.1.1.4'
N N 0.0311 0.0180 'International Tables Vol C Tables 4.2.6.8 and 6.1.1.4'
O O 0.0492 0.0322 'International Tables Vol C Tables 4.2.6.8 and 6.1.1.4'
P P 0.2955 0.4335 'International Tables Vol C Tables 4.2.6.8 and 6.1.1.4'
S S 0.3331 0.5567 'International Tables Vol C Tables 4.2.6.8 and 6.1.1.4'

loop_
_exptl_crystal_face_index_h
_exptl_crystal_face_index_k
_exptl_crystal_face_index_l
_exptl_crystal_face_perp_dist
5 -2 6 0.1529
1 20 0 0.1723
-2 -20 -1 0.2046
-5 -1 -6 0.2355
9 -2 -5 0.1607
-9 2 5 0.1607
6 -16 0 0.1477
-6 16 0 0.1477

loop_
_geom_angle_atom_site_label_1
_geom_angle_atom_site_label_2
_geom_angle_atom_site_label_3
_geom_angle
_geom_angle_site_symmetry_1
_geom_angle_site_symmetry_3
_geom_angle_publ_flag
S2 Au1 Cl1 91.10(4) . . ?
S1 Au1 Cl1 88.20(4) . . ?
S1 Au1 S2 174.33(4) . . ?
C1 Au1 Cl1 171.71(11) . . ?
C1 Au1 S2 92.65(11) . . ?
C1 Au1 S1 88.79(11) . . ?
C19 S2 Au1 99.85(13) . . ?
P1 S1 Au1 94.48(5) . . ?
N1 P1 S1 113.20(18) . . ?
N1 P1 C2 110.2(2) . . ?
N1 P1 C7 111.7(2) . . ?
C2 P1 S1 103.27(15) . . ?
C2 P1 C7 107.4(2) . . ?
C7 P1 S1 110.62(17) . . ?
C20 N2 C35 125.3(3) . . ?
C20 N2 C22 108.7(3) . . ?
C22 N2 C35 125.6(3) . . ?
C20 N3 C21 108.7(3) . . ?
C20 N3 C23 126.9(3) . . ?
C21 N3 C23 123.6(3) . . ?
C13A N1 P1 118.5(15) . . ?
C16 N1 P1 117.3(3) . . ?
C16 N1 C13A 117.5(15) . . ?
C16 N1 C13 114.1(9) . . ?
C13 N1 P1 127.0(8) . . ?
C12 C11 H11 119.8 . . ?
C10 C11 H11 119.8 . . ?
C10 C11 C12 120.5(7) . . ?
N1 C13A H13A 104.6 . . ?
N1 C13A C14A 114.0(18) . . ?
C14A C13A H13A 104.6 . . ?
C15A C13A N1 116.0(18) . . ?
C15A C13A H13A 104.6 . . ?
C15A C13A C14A 112(2) . . ?
H30A C30 H30B 109.5 . . ?
H30A C30 H30C 109.5 . . ?
H30B C30 H30C 109.5 . . ?
C29 C30 H30A 109.5 . . ?
C29 C30 H30B 109.5 . . ?
C29 C30 H30C 109.5 . . ?
S3 C19 S2 127.5(2) . . ?
C20 C19 S3 117.9(3) . . ?
C20 C19 S2 114.7(3) . . ?
C10 C9 H9 120.0 . . ?
C10 C9 C8 120.0(7) . . ?
C8 C9 H9 120.0 . . ?
H17A C17 H17B 109.5 . . ?
H17A C17 H17C 109.5 . . ?
H17B C17 H17C 109.5 . . ?
C16 C17 H17A 109.5 . . ?
C16 C17 H17B 109.5 . . ?
C16 C17 H17C 109.5 . . ?
C2 C1 Au1 119.8(3) . . ?
C2 C1 C6 119.0(4) . . ?
C6 C1 Au1 121.2(3) . . ?
C40 C35 N2 118.3(4) . . ?
C36 C35 N2 117.2(4) . . ?
C36 C35 C40 124.4(4) . . ?
C11 C12 H12 120.1 . . ?
C7 C12 C11 119.8(6) . . ?
C7 C12 H12 120.1 . . ?
H31A C31 H31B 109.5 . . ?
H31A C31 H31C 109.5 . . ?
H31B C31 H31C 109.5 . . ?
C29 C31 H31A 109.5 . . ?
C29 C31 H31B 109.5 . . ?
C29 C31 H31C 109.5 . . ?
H46A C46 H46B 109.5 . . ?
H46A C46 H46C 109.5 . . ?
H46B C46 H46C 109.5 . . ?
C44 C46 H46A 109.5 . . ?
C44 C46 H46B 109.5 . . ?
C44 C46 H46C 109.5 . . ?
C27 C26 H26 119.2 . . ?
C25 C26 H26 119.2 . . ?
C25 C26 C27 121.6(5) . . ?
C43 C41 H41 107.8 . . ?
C43 C41 C42 110.3(5) . . ?
C36 C41 H41 107.8 . . ?
C36 C41 C43 112.7(5) . . ?
C36 C41 C42 110.2(4) . . ?
C42 C41 H41 107.8 . . ?
N2 C20 N3 107.1(3) . . ?
N2 C20 C19 127.1(3) . . ?
N3 C20 C19 125.5(3) . . ?
H45A C45 H45B 109.5 . . ?
H45A C45 H45C 109.5 . . ?
H45B C45 H45C 109.5 . . ?
C44 C45 H45A 109.5 . . ?
C44 C45 H45B 109.5 . . ?
C44 C45 H45C 109.5 . . ?
N3 C21 H21 126.1 . . ?
C22 C21 N3 107.8(4) . . ?
C22 C21 H21 126.1 . . ?
C41 C43 H43A 109.5 . . ?
C41 C43 H43B 109.5 . . ?
C41 C43 H43C 109.5 . . ?
H43A C43 H43B 109.5 . . ?
H43A C43 H43C 109.5 . . ?
H43B C43 H43C 109.5 . . ?
C35 C40 C44 122.9(4) . . ?
C39 C40 C35 115.8(4) . . ?
C39 C40 C44 121.3(4) . . ?
C26 C27 H27 119.7 . . ?
C26 C27 C28 120.6(5) . . ?
C28 C27 H27 119.7 . . ?
C28 C23 N3 116.8(4) . . ?
C24 C23 N3 118.6(4) . . ?
C24 C23 C28 124.3(4) . . ?
C3 C4 H4 120.3 . . ?
C5 C4 H4 120.3 . . ?
C5 C4 C3 119.4(5) . . ?
C4 C3 H3 120.2 . . ?
C2 C3 C4 119.6(5) . . ?
C2 C3 H3 120.2 . . ?
N1 C16 C17 113.3(5) . . ?
N1 C16 H16 106.8 . . ?
N1 C16 C18 110.2(6) . . ?
C17 C16 H16 106.8 . . ?
C17 C16 C18 112.6(6) . . ?
C18 C16 H16 106.8 . . ?
N2 C22 H22 126.2 . . ?
C21 C22 N2 107.7(3) . . ?
C21 C22 H22 126.2 . . ?
H33A C33 H33B 109.5 . . ?
H33A C33 H33C 109.5 . . ?
H33B C33 H33C 109.5 . . ?
C32 C33 H33A 109.5 . . ?
C32 C33 H33B 109.5 . . ?
C32 C33 H33C 109.5 . . ?
C40 C39 H39 119.3 . . ?
C38 C39 C40 121.4(4) . . ?
C38 C39 H39 119.3 . . ?
C11 C10 C9 120.2(6) . . ?
C11 C10 H10 119.9 . . ?
C9 C10 H10 119.9 . . ?
C9 C8 H8 120.2 . . ?
C7 C8 C9 119.5(6) . . ?
C7 C8 H8 120.2 . . ?
C1 C2 P1 116.6(3) . . ?
C3 C2 P1 122.2(4) . . ?
C3 C2 C1 121.1(4) . . ?
C38 C37 H37 119.7 . . ?
C38 C37 C36 120.7(4) . . ?
C36 C37 H37 119.7 . . ?
C16 C18 H18A 109.5 . . ?
C16 C18 H18B 109.5 . . ?
C16 C18 H18C 109.5 . . ?
H18A C18 H18B 109.5 . . ?
H18A C18 H18C 109.5 . . ?
H18B C18 H18C 109.5 . . ?
C4 C5 H5 119.3 . . ?
C4 C5 C6 121.4(4) . . ?
C6 C5 H5 119.3 . . ?
C39 C38 H38 119.4 . . ?
C37 C38 C39 121.2(4) . . ?
C37 C38 H38 119.4 . . ?
C35 C36 C41 123.7(4) . . ?
C35 C36 C37 116.4(4) . . ?
C37 C36 C41 119.8(4) . . ?
H14A C14 H14B 109.5 . . ?
H14A C14 H14C 109.5 . . ?
H14B C14 H14C 109.5 . . ?
C13 C14 H14A 109.5 . . ?
C13 C14 H14B 109.5 . . ?
C13 C14 H14C 109.5 . . ?
C12 C7 P1 118.1(4) . . ?
C8 C7 P1 121.8(4) . . ?
C8 C7 C12 119.9(5) . . ?
H15A C15 H15B 109.5 . . ?
H15A C15 H15C 109.5 . . ?
H15B C15 H15C 109.5 . . ?
C13 C15 H15A 109.5 . . ?
C13 C15 H15B 109.5 . . ?
C13 C15 H15C 109.5 . . ?
C46 C44 C45 112.0(6) . . ?
C46 C44 C40 112.7(4) . . ?
C46 C44 H44 107.5 . . ?
C45 C44 H44 107.5 . . ?
C40 C44 C45 109.3(4) . . ?
C40 C44 H44 107.5 . . ?
C1 C6 H6 120.3 . . ?
C5 C6 C1 119.3(5) . . ?
C5 C6 H6 120.3 . . ?
C27 C28 C23 116.3(5) . . ?
C27 C28 C29 120.1(5) . . ?
C23 C28 C29 123.5(4) . . ?
C33 C32 H32 107.5 . . ?
C33 C32 C34 111.2(5) . . ?
C24 C32 C33 110.6(5) . . ?
C24 C32 H32 107.5 . . ?
C24 C32 C34 112.2(4) . . ?
C34 C32 H32 107.5 . . ?
C23 C24 C32 124.4(4) . . ?
C23 C24 C25 116.3(5) . . ?
C25 C24 C32 119.3(5) . . ?
C30 C29 C31 110.3(5) . . ?
C30 C29 H29 107.5 . . ?
C31 C29 H29 107.5 . . ?
C28 C29 C30 110.6(5) . . ?
C28 C29 C31 113.1(4) . . ?
C28 C29 H29 107.5 . . ?
C32 C34 H34A 109.5 . . ?
C32 C34 H34B 109.5 . . ?
C32 C34 H34C 109.5 . . ?
H34A C34 H34B 109.5 . . ?
H34A C34 H34C 109.5 . . ?
H34B C34 H34C 109.5 . . ?
C26 C25 C24 120.8(5) . . ?
C26 C25 H25 119.6 . . ?
C24 C25 H25 119.6 . . ?
C41 C42 H42A 109.5 . . ?
C41 C42 H42B 109.5 . . ?
C41 C42 H42C 109.5 . . ?
H42A C42 H42B 109.5 . . ?
H42A C42 H42C 109.5 . . ?
H42B C42 H42C 109.5 . . ?
C47 O2 C50 106.5(17) . . ?
H47C C47A H47D 108.8 . . ?
O2A C47A H47C 110.7 . . ?
O2A C47A H47D 110.7 . . ?
O2A C47A C48A 105.1(15) . . ?
C48A C47A H47C 110.7 . . ?
C48A C47A H47D 110.7 . . ?
H49A C49 H49B 108.8 . . ?
C48 C49 H49A 110.7 . . ?
C48 C49 H49B 110.7 . . ?
C48 C49 C50 105.3(16) . . ?
C50 C49 H49A 110.7 . . ?
C50 C49 H49B 110.7 . . ?
H50C C50A H50D 108.9 . . ?
C49A C50A H50C 110.9 . . ?
C49A C50A H50D 110.9 . . ?
O2A C50A H50C 110.9 . . ?
O2A C50A H50D 110.9 . . ?
O2A C50A C49A 104.3(15) . . ?
C50A C49A H49C 109.6 . . ?
C50A C49A H49D 109.6 . . ?
C50A C49A C48A 110.2(14) . . ?
H49C C49A H49D 108.1 . . ?
C48A C49A H49C 109.6 . . ?
C48A C49A H49D 109.6 . . ?
C60 O1 C63 104.0(17) . . ?
H61A C61 H61B 109.4 . . ?
C60 C61 H61A 111.6 . . ?
C60 C61 H61B 111.6 . . ?
C62 C61 H61A 111.6 . . ?
C62 C61 H61B 111.6 . . ?
C62 C61 C60 100.8(14) . . ?
O1 C60 C61 108.2(15) . . ?
O1 C60 H60A 110.1 . . ?
O1 C60 H60B 110.1 . . ?
C61 C60 H60A 110.1 . . ?
C61 C60 H60B 110.1 . . ?
H60A C60 H60B 108.4 . . ?
O1 C63 H63 128.5 . . ?
O1 C63 C62 103.1(15) . . ?
C62 C63 H63 128.5 . . ?
C61 C62 C63 107.2(14) . . ?
C61 C62 H62A 110.3 . . ?
C61 C62 H62B 110.3 . . ?
C63 C62 H62A 110.3 . . ?
C63 C62 H62B 110.3 . . ?
H62A C62 H62B 108.5 . . ?
C13A C14A H14D 109.5 . . ?
C13A C14A H14E 109.5 . . ?
C13A C14A H14F 109.5 . . ?
H14D C14A H14E 109.5 . . ?
H14D C14A H14F 109.5 . . ?
H14E C14A H14F 109.5 . . ?
C13A C15A H15D 109.5 . . ?
C13A C15A H15E 109.5 . . ?
C13A C15A H15F 109.5 . . ?
H15D C15A H15E 109.5 . . ?
H15D C15A H15F 109.5 . . ?
H15E C15A H15F 109.5 . . ?
N1 C13 C14 112.9(11) . . ?
N1 C13 C15 110.2(10) . . ?
N1 C13 H13 106.4 . . ?
C14 C13 C15 113.9(12) . . ?
C14 C13 H13 106.4 . . ?
C15 C13 H13 106.4 . . ?
C50A O2A C47A 108.9(16) . . ?
C47A C48A H48C 111.1 . . ?
C47A C48A H48D 111.1 . . ?
C49A C48A C47A 103.5(14) . . ?
C49A C48A H48C 111.1 . . ?
C49A C48A H48D 111.1 . . ?
H48C C48A H48D 109.0 . . ?
C49 C48 H48A 110.7 . . ?
C49 C48 H48B 110.7 . . ?
C49 C48 C47 105.0(15) . . ?
H48A C48 H48B 108.8 . . ?
C47 C48 H48A 110.7 . . ?
C47 C48 H48B 110.7 . . ?
O2 C47 C48 107.0(16) . . ?
O2 C47 H47A 110.3 . . ?
O2 C47 H47B 110.3 . . ?
C48 C47 H47A 110.3 . . ?
C48 C47 H47B 110.3 . . ?
H47A C47 H47B 108.6 . . ?
O2 C50 C49 106.3(17) . . ?
O2 C50 H50A 110.5 . . ?
O2 C50 H50B 110.5 . . ?
C49 C50 H50A 110.5 . . ?
C49 C50 H50B 110.5 . . ?
H50A C50 H50B 108.7 . . ?
C62A C63A H63A 129.6 . . ?
O1A C63A H63A 129.6 . . ?
O1A C63A C62A 100.9(15) . . ?
H60C C60A H60D 108.8 . . ?
C61A C60A H60C 110.6 . . ?
C61A C60A H60D 110.6 . . ?
O1A C60A H60C 110.6 . . ?
O1A C60A H60D 110.6 . . ?
O1A C60A C61A 105.6(14) . . ?
C60A C61A H61C 111.6 . . ?
C60A C61A H61D 111.6 . . ?
C60A C61A C62A 100.9(14) . . ?
H61C C61A H61D 109.4 . . ?
C62A C61A H61C 111.6 . . ?
C62A C61A H61D 111.6 . . ?
C63A C62A C61A 102.4(14) . . ?
C63A C62A H62C 111.3 . . ?
C63A C62A H62D 111.3 . . ?
C61A C62A H62C 111.3 . . ?
C61A C62A H62D 111.3 . . ?
H62C C62A H62D 109.2 . . ?
C63A O1A C60A 113.6(14) . . ?
F3A P2 F2A 82.3(8) . . ?
F3A P2 F5A 87.7(10) . . ?
F1A P2 F3A 168.7(10) . . ?
F1A P2 F2A 86.5(9) . . ?
F1A P2 F5A 88.8(11) . . ?
F6A P2 F3A 94.5(10) . . ?
F6A P2 F1A 87.6(9) . . ?
F6A P2 F2A 92.6(10) . . ?
F6A P2 F5A 172.2(10) . . ?
F6A P2 F4A 102.8(11) . . ?
F5A P2 F2A 80.2(10) . . ?
F5 P2 F4 86.7(6) . . ?
F5 P2 F2 103.0(7) . . ?
F5 P2 F1 91.3(7) . . ?
F5 P2 F6 167.4(7) . . ?
F5 P2 F3 97.2(6) . . ?
F2 P2 F4 170.0(6) . . ?
F2 P2 F6 88.5(6) . . ?
F2 P2 F3 92.0(5) . . ?
F1 P2 F4 93.9(6) . . ?
F1 P2 F2 88.1(6) . . ?
F1 P2 F6 83.8(6) . . ?
F1 P2 F3 171.3(6) . . ?
F6 P2 F4 82.1(6) . . ?
F3 P2 F4 84.5(5) . . ?
F3 P2 F6 87.5(6) . . ?
F4A P2 F3A 90.5(9) . . ?
F4A P2 F1A 99.9(10) . . ?
F4A P2 F2A 163.4(10) . . ?
F4A P2 F5A 84.6(10) . . ?

loop_
_geom_bond_atom_site_label_1
_geom_bond_atom_site_label_2
_geom_bond_distance
_geom_bond_site_symmetry_2
_geom_bond_publ_flag
Au1 Cl1 2.3458(10) . ?
Au1 S2 2.3450(11) . ?
Au1 S1 2.3221(10) . ?
Au1 C1 2.046(4) . ?
S3 C19 1.632(4) . ?
S2 C19 1.704(4) . ?
S1 P1 2.0409(15) . ?
P1 N1 1.633(4) . ?
P1 C2 1.793(4) . ?
P1 C7 1.800(5) . ?
N2 C35 1.449(5) . ?
N2 C20 1.345(5) . ?
N2 C22 1.383(5) . ?
N3 C20 1.347(5) . ?
N3 C21 1.382(5) . ?
N3 C23 1.454(5) . ?
N1 C13A 1.524(8) . ?
N1 C16 1.480(7) . ?
N1 C13 1.517(7) . ?
C11 H11 0.9300 . ?
C11 C12 1.386(9) . ?
C11 C10 1.348(12) . ?
C13A H13A 0.9800 . ?
C13A C14A 1.525(9) . ?
C13A C15A 1.523(9) . ?
C30 H30A 0.9600 . ?
C30 H30B 0.9600 . ?
C30 H30C 0.9600 . ?
C30 C29 1.519(7) . ?
C19 C20 1.478(5) . ?
C9 H9 0.9300 . ?
C9 C10 1.375(12) . ?
C9 C8 1.391(9) . ?
C17 H17A 0.9600 . ?
C17 H17B 0.9600 . ?
C17 H17C 0.9600 . ?
C17 C16 1.513(9) . ?
C1 C2 1.386(6) . ?
C1 C6 1.393(6) . ?
C35 C40 1.400(6) . ?
C35 C36 1.391(6) . ?
C12 H12 0.9300 . ?
C12 C7 1.378(8) . ?
C31 H31A 0.9600 . ?
C31 H31B 0.9600 . ?
C31 H31C 0.9600 . ?
C31 C29 1.523(8) . ?
C46 H46A 0.9600 . ?
C46 H46B 0.9600 . ?
C46 H46C 0.9600 . ?
C46 C44 1.517(9) . ?
C26 H26 0.9300 . ?
C26 C27 1.374(9) . ?
C26 C25 1.366(9) . ?
C41 H41 0.9800 . ?
C41 C43 1.529(8) . ?
C41 C36 1.510(7) . ?
C41 C42 1.535(8) . ?
C45 H45A 0.9600 . ?
C45 H45B 0.9600 . ?
C45 H45C 0.9600 . ?
C45 C44 1.523(8) . ?
C21 H21 0.9300 . ?
C21 C22 1.324(6) . ?
C43 H43A 0.9600 . ?
C43 H43B 0.9600 . ?
C43 H43C 0.9600 . ?
C40 C39 1.393(6) . ?
C40 C44 1.521(6) . ?
C27 H27 0.9300 . ?
C27 C28 1.394(7) . ?
C23 C28 1.401(7) . ?
C23 C24 1.387(7) . ?
C4 H4 0.9300 . ?
C4 C3 1.388(8) . ?
C4 C5 1.373(8) . ?
C3 H3 0.9300 . ?
C3 C2 1.385(7) . ?
C16 H16 0.9800 . ?
C16 C18 1.540(10) . ?
C22 H22 0.9300 . ?
C33 H33A 0.9600 . ?
C33 H33B 0.9600 . ?
C33 H33C 0.9600 . ?
C33 C32 1.532(8) . ?
C39 H39 0.9300 . ?
C39 C38 1.371(7) . ?
C10 H10 0.9300 . ?
C8 H8 0.9300 . ?
C8 C7 1.369(8) . ?
C37 H37 0.9300 . ?
C37 C38 1.371(7) . ?
C37 C36 1.398(6) . ?
C18 H18A 0.9600 . ?
C18 H18B 0.9600 . ?
C18 H18C 0.9600 . ?
C5 H5 0.9300 . ?
C5 C6 1.388(7) . ?
C38 H38 0.9300 . ?
C14 H14A 0.9600 . ?
C14 H14B 0.9600 . ?
C14 H14C 0.9600 . ?
C14 C13 1.521(8) . ?
C15 H15A 0.9600 . ?
C15 H15B 0.9600 . ?
C15 H15C 0.9600 . ?
C15 C13 1.522(8) . ?
C44 H44 0.9800 . ?
C6 H6 0.9300 . ?
C28 C29 1.516(7) . ?
C32 H32 0.9800 . ?
C32 C24 1.519(8) . ?
C32 C34 1.533(10) . ?
C24 C25 1.401(7) . ?
C29 H29 0.9800 . ?
C34 H34A 0.9600 . ?
C34 H34B 0.9600 . ?
C34 H34C 0.9600 . ?
C25 H25 0.9300 . ?
C42 H42A 0.9600 . ?
C42 H42B 0.9600 . ?
C42 H42C 0.9600 . ?
O2 C47 1.415(18) . ?
O2 C50 1.425(18) . ?
C47A H47C 0.9700 . ?
C47A H47D 0.9700 . ?
C47A O2A 1.445(17) . ?
C47A C48A 1.495(17) . ?
C49 H49A 0.9700 . ?
C49 H49B 0.9700 . ?
C49 C48 1.491(18) . ?
C49 C50 1.501(19) . ?
C50A H50C 0.9700 . ?
C50A H50D 0.9700 . ?
C50A C49A 1.458(17) . ?
C50A O2A 1.406(18) . ?
C49A H49C 0.9700 . ?
C49A H49D 0.9700 . ?
C49A C48A 1.463(18) . ?
O1 C60 1.403(17) . ?
O1 C63 1.412(17) . ?
C61 H61A 0.9700 . ?
C61 H61B 0.9700 . ?
C61 C60 1.622(16) . ?
C61 C62 1.429(17) . ?
C60 H60A 0.9700 . ?
C60 H60B 0.9700 . ?
C63 H63 0.9300 . ?
C63 C62 1.623(16) . ?
C62 H62A 0.9700 . ?
C62 H62B 0.9700 . ?
C14A H14D 0.9600 . ?
C14A H14E 0.9600 . ?
C14A H14F 0.9600 . ?
C15A H15D 0.9600 . ?
C15A H15E 0.9600 . ?
C15A H15F 0.9600 . ?
C13 H13 0.9800 . ?
C48A H48C 0.9700 . ?
C48A H48D 0.9700 . ?
C48 H48A 0.9700 . ?
C48 H48B 0.9700 . ?
C48 C47 1.497(19) . ?
C47 H47A 0.9700 . ?
C47 H47B 0.9700 . ?
C50 H50A 0.9700 . ?
C50 H50B 0.9700 . ?
C63A H63A 0.9300 . ?
C63A C62A 1.495(17) . ?
C63A O1A 1.402(17) . ?
C60A H60C 0.9700 . ?
C60A H60D 0.9700 . ?
C60A C61A 1.469(17) . ?
C60A O1A 1.414(16) . ?
C61A H61C 0.9700 . ?
C61A H61D 0.9700 . ?
C61A C62A 1.549(17) . ?
C62A H62C 0.9700 . ?
C62A H62D 0.9700 . ?
P2 F4 1.634(9) . ?
P2 F3A 1.613(12) . ?
P2 F1A 1.564(13) . ?
P2 F6A 1.484(12) . ?
P2 F2A 1.630(12) . ?
P2 F5A 1.629(13) . ?
P2 F5 1.527(9) . ?
P2 F2 1.569(8) . ?
P2 F1 1.545(8) . ?
P2 F6 1.604(9) . ?
P2 F3 1.569(7) . ?
P2 F4A 1.488(13) . ?

loop_
_geom_torsion_atom_site_label_1
_geom_torsion_atom_site_label_2
_geom_torsion_atom_site_label_3
_geom_torsion_atom_site_label_4
_geom_torsion
_geom_torsion_site_symmetry_1
_geom_torsion_site_symmetry_2
_geom_torsion_site_symmetry_3
_geom_torsion_site_symmetry_4
_geom_torsion_publ_flag
Au1 S2 C19 S3 2.9(3) . . . . ?
Au1 S2 C19 C20 -178.5(2) . . . . ?
Au1 C1 C2 P1 3.3(4) . . . . ?
Au1 C1 C2 C3 -179.0(4) . . . . ?
Au1 C1 C6 C5 -177.2(4) . . . . ?
S3 C19 C20 N2 117.1(4) . . . . ?
S3 C19 C20 N3 -55.7(5) . . . . ?
S2 C19 C20 N2 -61.7(5) . . . . ?
S2 C19 C20 N3 125.5(4) . . . . ?
S1 P1 N1 C13A -86.7(12) . . . . ?
S1 P1 N1 C16 64.1(4) . . . . ?
S1 P1 N1 C13 -100.4(8) . . . . ?
S1 P1 C2 C1 26.6(3) . . . . ?
S1 P1 C2 C3 -151.2(4) . . . . ?
S1 P1 C7 C12 -153.2(4) . . . . ?
S1 P1 C7 C8 22.6(4) . . . . ?
P1 N1 C13A C14A 49(3) . . . . ?
P1 N1 C13A C15A -83(2) . . . . ?
P1 N1 C16 C17 -98.8(6) . . . . ?
P1 N1 C16 C18 134.0(5) . . . . ?
P1 N1 C13 C14 49.0(15) . . . . ?
P1 N1 C13 C15 -79.5(14) . . . . ?
N2 C35 C40 C39 175.2(3) . . . . ?
N2 C35 C40 C44 -7.1(5) . . . . ?
N2 C35 C36 C41 5.9(5) . . . . ?
N2 C35 C36 C37 -175.5(3) . . . . ?
N3 C21 C22 N2 0.6(6) . . . . ?
N3 C23 C28 C27 -173.3(4) . . . . ?
N3 C23 C28 C29 3.8(6) . . . . ?
N3 C23 C24 C32 -5.8(7) . . . . ?
N3 C23 C24 C25 173.1(4) . . . . ?
N1 P1 C2 C1 147.7(3) . . . . ?
N1 P1 C2 C3 -30.0(5) . . . . ?
N1 P1 C7 C12 79.7(4) . . . . ?
N1 P1 C7 C8 -104.5(4) . . . . ?
C11 C12 C7 P1 178.4(5) . . . . ?
C11 C12 C7 C8 2.6(8) . . . . ?
C13A N1 C16 C17 52.3(14) . . . . ?
C13A N1 C16 C18 -74.9(14) . . . . ?
C9 C8 C7 P1 -178.8(5) . . . . ?
C9 C8 C7 C12 -3.0(8) . . . . ?
C35 N2 C20 N3 -171.6(4) . . . . ?
C35 N2 C20 C19 14.5(6) . . . . ?
C35 N2 C22 C21 171.8(4) . . . . ?
C35 C40 C39 C38 0.5(6) . . . . ?
C35 C40 C44 C46 133.7(5) . . . . ?
C35 C40 C44 C45 -101.0(5) . . . . ?
C12 C11 C10 C9 -3.0(12) . . . . ?
C26 C27 C28 C23 0.5(7) . . . . ?
C26 C27 C28 C29 -176.7(5) . . . . ?
C20 N2 C35 C40 -82.9(5) . . . . ?
C20 N2 C35 C36 95.9(5) . . . . ?
C20 N2 C22 C21 -1.3(5) . . . . ?
C20 N3 C21 C22 0.3(6) . . . . ?
C20 N3 C23 C28 -73.2(6) . . . . ?
C20 N3 C23 C24 112.7(5) . . . . ?
C21 N3 C20 N2 -1.1(5) . . . . ?
C21 N3 C20 C19 172.9(4) . . . . ?
C21 N3 C23 C28 95.5(5) . . . . ?
C21 N3 C23 C24 -78.6(6) . . . . ?
C43 C41 C36 C35 -132.4(5) . . . . ?
C43 C41 C36 C37 49.1(6) . . . . ?
C40 C35 C36 C41 -175.4(4) . . . . ?
C40 C35 C36 C37 3.2(6) . . . . ?
C40 C39 C38 C37 2.6(7) . . . . ?
C27 C26 C25 C24 1.4(9) . . . . ?
C27 C28 C29 C30 79.4(6) . . . . ?
C27 C28 C29 C31 -44.9(6) . . . . ?
C23 N3 C20 N2 169.1(4) . . . . ?
C23 N3 C20 C19 -17.0(7) . . . . ?
C23 N3 C21 C22 -170.3(4) . . . . ?
C23 C28 C29 C30 -97.6(5) . . . . ?
C23 C28 C29 C31 138.1(5) . . . . ?
C23 C24 C25 C26 -0.4(8) . . . . ?
C4 C3 C2 P1 173.4(4) . . . . ?
C4 C3 C2 C1 -4.3(7) . . . . ?
C4 C5 C6 C1 -3.3(8) . . . . ?
C3 C4 C5 C6 3.0(9) . . . . ?
C16 N1 C13A C14A -102(2) . . . . ?
C16 N1 C13A C15A 127(2) . . . . ?
C16 N1 C13 C14 -115.9(12) . . . . ?
C16 N1 C13 C15 115.5(12) . . . . ?
C22 N2 C35 C40 105.1(5) . . . . ?
C22 N2 C35 C36 -76.1(5) . . . . ?
C22 N2 C20 N3 1.5(5) . . . . ?
C22 N2 C20 C19 -172.4(4) . . . . ?
C33 C32 C24 C23 107.3(6) . . . . ?
C33 C32 C24 C25 -71.6(7) . . . . ?
C39 C40 C44 C46 -48.7(6) . . . . ?
C39 C40 C44 C45 76.5(6) . . . . ?
C10 C11 C12 C7 0.5(11) . . . . ?
C10 C9 C8 C7 0.5(10) . . . . ?
C8 C9 C10 C11 2.5(12) . . . . ?
C2 P1 N1 C13A 158.3(12) . . . . ?
C2 P1 N1 C16 -50.9(5) . . . . ?
C2 P1 N1 C13 144.5(8) . . . . ?
C2 P1 C7 C12 -41.2(5) . . . . ?
C2 P1 C7 C8 134.6(4) . . . . ?
C2 C1 C6 C5 -0.2(7) . . . . ?
C5 C4 C3 C2 0.8(8) . . . . ?
C38 C37 C36 C35 0.1(6) . . . . ?
C38 C37 C36 C41 178.7(4) . . . . ?
C36 C35 C40 C39 -3.5(6) . . . . ?
C36 C35 C40 C44 174.2(4) . . . . ?
C36 C37 C38 C39 -2.9(7) . . . . ?
C7 P1 N1 C13A 39.0(13) . . . . ?
C7 P1 N1 C16 -170.2(4) . . . . ?
C7 P1 N1 C13 25.2(8) . . . . ?
C7 P1 C2 C1 -90.4(4) . . . . ?
C7 P1 C2 C3 91.9(4) . . . . ?
C44 C40 C39 C38 -177.2(4) . . . . ?
C6 C1 C2 P1 -173.8(3) . . . . ?
C6 C1 C2 C3 3.9(6) . . . . ?
C28 C23 C24 C32 -179.4(4) . . . . ?
C28 C23 C24 C25 -0.5(7) . . . . ?
C32 C24 C25 C26 178.5(5) . . . . ?
C24 C23 C28 C27 0.5(6) . . . . ?
C24 C23 C28 C29 177.6(4) . . . . ?
C34 C32 C24 C23 -127.9(5) . . . . ?
C34 C32 C24 C25 53.2(7) . . . . ?
C25 C26 C27 C28 -1.4(9) . . . . ?
C42 C41 C36 C35 103.9(6) . . . . ?
C42 C41 C36 C37 -74.7(6) . . . . ?
C49 C48 C47 O2 19(3) . . . . ?
C50A C49A C48A C47A -3(4) . . . . ?
C49A C50A O2A C47A 27(4) . . . . ?
O1 C63 C62 C61 -28(3) . . . . ?
C60 O1 C63 C62 40(3) . . . . ?
C60 C61 C62 C63 4(3) . . . . ?
C63 O1 C60 C61 -39(3) . . . . ?
C62 C61 C60 O1 20(3) . . . . ?
C13 N1 C16 C17 67.7(9) . . . . ?
C13 N1 C16 C18 -59.5(9) . . . . ?
O2A C47A C48A C49A 19(4) . . . . ?
O2A C50A C49A C48A -14(4) . . . . ?
C48A C47A O2A C50A -29(4) . . . . ?
C48 C49 C50 O2 -19(4) . . . . ?
C47 O2 C50 C49 31(4) . . . . ?
C50 O2 C47 C48 -31(3) . . . . ?
C50 C49 C48 C47 0(4) . . . . ?
C60A C61A C62A C63A -39(3) . . . . ?
C61A C60A O1A C63A -1(3) . . . . ?
C62A C63A O1A C60A -24(3) . . . . ?
O1A C63A C62A C61A 38(2) . . . . ?
O1A C60A C61A C62A 25(3) . . . . ?

loop_
_exptl_oxdiff_crystal_face_indexfrac_h
_exptl_oxdiff_crystal_face_indexfrac_k
_exptl_oxdiff_crystal_face_indexfrac_l
_exptl_oxdiff_crystal_face_x
_exptl_oxdiff_crystal_face_y
_exptl_oxdiff_crystal_face_z
5.0661 -2.0596 5.9629 0.1371 0.8152 -0.5117
1.0581 19.9761 0.0013 0.1550 0.4647 0.8610
-2.0702 -19.9645 -0.9943 -0.1709 -0.6188 -0.7878
-5.0747 -0.9381 -5.9640 -0.1700 -0.8744 0.3802
8.9431 -2.0637 -5.0483 -0.9973 0.1697 0.0621
-8.9431 2.0637 5.0483 0.9973 -0.1697 -0.0621
5.9580 -16.0409 -0.0413 -0.5593 0.1041 -0.7940
-5.9580 16.0409 0.0413 0.5593 -0.1041 0.7940
